data_7150937
loop_
_publ_author_name
'Bentabed-Ababsa, Ghenia'
'Derdour, Aicha'
'Roisnel, Thierry'
'S\'aez, Jose A.'
'Domingo, Luis R.'
'Mongin, Florence'

_publ_section_title
;
 Polar [3 + 2] cycloaddition of ketones with electrophilically
 activated carbonyl ylides. Synthesis of spirocyclic dioxolane
 indolinones
;
_journal_issue 17
_journal_name_full 'Organic &amp; Biomolecular Chemistry'
_journal_page_first 3144
_journal_page_last 3157
_journal_paper_doi 10.1039/b804856h
_journal_volume 6
_journal_year 2008
_chemical_formula_sum 'C19 H13 N3 O4'
_chemical_formula_weight 347.32
_chemical_name_systematic
;
?
;
_space_group_IT_number 14
_symmetry_cell_setting monoclinic
_symmetry_space_group_name_Hall '-P 2ybc'
_symmetry_space_group_name_H-M 'P 1 21/c 1'
_atom_sites_solution_hydrogens geom
_atom_sites_solution_primary direct
_atom_sites_solution_secondary difmap
_audit_creation_method SHELXL-97
_cell_angle_alpha 90.00
_cell_angle_beta 98.847(9)
_cell_angle_gamma 90.00
_cell_formula_units_Z 4
_cell_length_a 11.989(2)
_cell_length_b 10.7196(10)
_cell_length_c 13.1319(10)
_cell_measurement_temperature 295(2)
_cell_volume 1667.6(3)
_computing_cell_refinement 'CrysAlis RED, Oxford Diffraction Ltd.,Version 1.171.26'
_computing_data_collection 'CrysAlis CCD, Oxford Diffraction Ltd.,Version 1.171.26'
_computing_data_reduction 'CrysAlis RED, Oxford Diffraction Ltd.,Version 1.171.26'
_computing_molecular_graphics 'PLATON_(Spek, 1998)'
_computing_publication_material 'SHELXL-97 (Sheldrick, 1997)'
_computing_structure_refinement 'SHELXL-97 (Sheldrick, 1997)'
_computing_structure_solution 'SIR-97_(Altomare & al., 1998)'
_diffrn_ambient_temperature 293(2)
_diffrn_detector_area_resol_mean 19.64
_diffrn_measured_fraction_theta_full 0.852
_diffrn_measured_fraction_theta_max 0.852
_diffrn_measurement_device_type 'CCD Saphire 3 Xcalibur'
_diffrn_measurement_method 'omega scan'
_diffrn_radiation_monochromator graphite
_diffrn_radiation_source 'fine-focus sealed tube'
_diffrn_radiation_type MoK\a
_diffrn_radiation_wavelength 0.71069
_diffrn_reflns_av_R_equivalents 0.0644
_diffrn_reflns_av_sigmaI/netI 0.3123
_diffrn_reflns_limit_h_max 17
_diffrn_reflns_limit_h_min -17
_diffrn_reflns_limit_k_max 8
_diffrn_reflns_limit_k_min -15
_diffrn_reflns_limit_l_max 19
_diffrn_reflns_limit_l_min -18
_diffrn_reflns_number 13272
_diffrn_reflns_theta_full 31.90
_diffrn_reflns_theta_max 31.90
_diffrn_reflns_theta_min 2.86
_exptl_absorpt_coefficient_mu 0.100
_exptl_absorpt_correction_type none
_exptl_crystal_colour colourless
_exptl_crystal_density_diffrn 1.383
_exptl_crystal_density_method 'not measured'
_exptl_crystal_description plate
_exptl_crystal_F_000 720
_exptl_crystal_size_max 0.32
_exptl_crystal_size_mid 0.15
_exptl_crystal_size_min 0.07
_refine_diff_density_max 0.880
_refine_diff_density_min -0.135
_refine_diff_density_rms 0.045
_refine_ls_extinction_coef 0.0039(8)
_refine_ls_extinction_expression Fc^*^=kFc[1+0.001xFc^2^\l^3^/sin(2\q)]^-1/4^
_refine_ls_extinction_method SHELXL
_refine_ls_goodness_of_fit_ref 0.628
_refine_ls_hydrogen_treatment constr
_refine_ls_matrix_type full
_refine_ls_number_parameters 236
_refine_ls_number_reflns 4892
_refine_ls_number_restraints 0
_refine_ls_restrained_S_all 0.628
_refine_ls_R_factor_all 0.2292
_refine_ls_R_factor_gt 0.0509
_refine_ls_shift/su_max 0.000
_refine_ls_shift/su_mean 0.000
_refine_ls_structure_factor_coef Fsqd
_refine_ls_weighting_details 'calc w=1/[\s^2^(Fo^2^)+(0.0728P)^2^+0.0000P] where P=(Fo^2^+2Fc^2^)/3'
_refine_ls_weighting_scheme calc
_refine_ls_wR_factor_gt 0.1232
_refine_ls_wR_factor_ref 0.1403
_reflns_number_gt 1178
_reflns_number_total 4892
_reflns_threshold_expression >2sigma(I)
_cod_data_source_file b804856h.txt
_cod_data_source_block 5a
_cod_depositor_comments
;
The following automatic conversions were performed:
'_symmetry_cell_setting' value 'Monoclinic' changed to 'monoclinic'
according to '/home/saulius/struct/CIF-dictionaries/cif_core.dic'
dictionary named 'cif_core.dic' version 2.4.1 from 2010-06-29.

Automatic conversion script
Id: cif_fix_enum 1527 2010-12-29 10:47:43Z saulius 
;
_cod_original_sg_symbol_H-M P21/c
_cod_database_code 7150937

loop_
_symmetry_equiv_pos_as_xyz
'x, y, z'
'-x, y+1/2, -z+1/2'
'-x, -y, -z'
'x, -y-1/2, z-1/2'

loop_
_atom_site_label
_atom_site_type_symbol
_atom_site_fract_x
_atom_site_fract_y
_atom_site_fract_z
_atom_site_U_iso_or_equiv
_atom_site_adp_type
_atom_site_occupancy
_atom_site_symmetry_multiplicity
_atom_site_calc_flag
_atom_site_refinement_flags
_atom_site_disorder_assembly
_atom_site_disorder_group
C1 C -0.2310(2) 0.0312(2) 0.6087(2) 0.0477(7) Uani 1 1 d . . .
C2 C -0.3339(2) -0.0199(2) 0.5729(2) 0.0603(8) Uani 1 1 d . . .
H2 H -0.3505 -0.0503 0.5060 0.072 Uiso 1 1 calc R . .
C3 C -0.4122(3) -0.0248(3) 0.6395(3) 0.0697(9) Uani 1 1 d . . .
H3 H -0.4827 -0.0598 0.6171 0.084 Uiso 1 1 calc R . .
C4 C -0.3880(2) 0.0213(3) 0.7391(3) 0.0685(9) Uani 1 1 d . . .
H4 H -0.4414 0.0156 0.7832 0.082 Uiso 1 1 calc R . .
C5 C -0.2846(2) 0.0756(2) 0.7728(2) 0.0609(8) Uani 1 1 d . . .
H5 H -0.2684 0.1073 0.8393 0.073 Uiso 1 1 calc R . .
C6 C -0.2060(2) 0.0824(2) 0.70745(19) 0.0463(6) Uani 1 1 d . . .
C7 C -0.0909(2) 0.1382(2) 0.71782(19) 0.0477(7) Uani 1 1 d . . .
C8 C -0.0485(3) 0.0928(2) 0.61873(19) 0.0496(7) Uani 1 1 d . . .
C9 C -0.0866(2) 0.2861(2) 0.72338(19) 0.0495(7) Uani 1 1 d . . .
C10 C 0.0423(2) 0.2125(2) 0.85415(19) 0.0545(7) Uani 1 1 d . . .
H10 H 0.0089 0.2349 0.9152 0.065 Uiso 1 1 calc R . .
C11 C 0.1654(2) 0.1942(2) 0.8835(2) 0.0500(7) Uani 1 1 d . . .
C12 C 0.2351(3) 0.1820(2) 0.8090(2) 0.0647(8) Uani 1 1 d . . .
H12 H 0.2032 0.1834 0.7398 0.078 Uiso 1 1 calc R . .
C13 C 0.3490(3) 0.1680(3) 0.8344(3) 0.0724(9) Uani 1 1 d . . .
H13 H 0.3943 0.1609 0.7832 0.087 Uiso 1 1 calc R . .
C14 C 0.3965(2) 0.1646(2) 0.9379(3) 0.0621(8) Uani 1 1 d . . .
C15 C 0.3296(2) 0.1732(2) 1.0134(2) 0.0613(8) Uani 1 1 d . . .
H15 H 0.3615 0.1690 1.0826 0.074 Uiso 1 1 calc R . .
C16 C 0.2134(2) 0.1882(2) 0.9856(2) 0.0572(7) Uani 1 1 d . . .
H16 H 0.1677 0.1943 1.0366 0.069 Uiso 1 1 calc R . .
C17 C 0.5688(3) 0.1684(3) 1.0580(3) 0.0910(10) Uani 1 1 d . . .
H17A H 0.6485 0.1584 1.0587 0.136 Uiso 1 1 calc R . .
H17B H 0.5426 0.1063 1.1014 0.136 Uiso 1 1 calc R . .
H17C H 0.5540 0.2499 1.0830 0.136 Uiso 1 1 calc R . .
C18 C -0.1752(3) 0.3379(2) 0.7797(2) 0.0576(7) Uani 1 1 d . . .
C19 C -0.0997(2) 0.3433(2) 0.6210(2) 0.0528(7) Uani 1 1 d . . .
N1 N -0.13594(19) 0.03920(18) 0.55907(16) 0.0523(6) Uani 1 1 d . . .
H1 H -0.1340 0.0128 0.4975 0.063 Uiso 1 1 calc R . .
N2 N -0.2429(2) 0.3790(2) 0.8238(2) 0.0832(8) Uani 1 1 d . . .
N3 N -0.1164(2) 0.3797(2) 0.5390(2) 0.0750(8) Uani 1 1 d . . .
O1 O 0.04787(16) 0.10596(16) 0.60001(13) 0.0636(5) Uani 1 1 d . . .
O2 O -0.01386(14) 0.10439(15) 0.80575(12) 0.0554(5) Uani 1 1 d . . .
O3 O 0.02090(14) 0.31021(14) 0.77797(12) 0.0539(5) Uani 1 1 d . . .
O4 O 0.51137(17) 0.15418(19) 0.95532(18) 0.0866(7) Uani 1 1 d . . .

loop_
_atom_site_aniso_label
_atom_site_aniso_U_11
_atom_site_aniso_U_22
_atom_site_aniso_U_33
_atom_site_aniso_U_23
_atom_site_aniso_U_13
_atom_site_aniso_U_12
C1 0.0525(18) 0.0408(15) 0.0487(18) 0.0010(13) 0.0046(15) -0.0004(13)
C2 0.058(2) 0.0495(17) 0.069(2) -0.0072(15) -0.0038(17) 0.0009(15)
C3 0.056(2) 0.0545(18) 0.095(3) 0.0056(18) 0.000(2) -0.0017(15)
C4 0.065(2) 0.068(2) 0.076(2) 0.0087(18) 0.0217(18) -0.0021(17)
C5 0.065(2) 0.0569(18) 0.0611(18) -0.0023(15) 0.0115(17) -0.0012(16)
C6 0.0464(17) 0.0472(15) 0.0461(17) 0.0006(13) 0.0092(14) 0.0002(13)
C7 0.0568(18) 0.0429(15) 0.0418(16) -0.0047(12) 0.0028(14) 0.0014(13)
C8 0.0594(19) 0.0393(15) 0.0511(18) -0.0011(13) 0.0120(16) 0.0035(15)
C9 0.0532(17) 0.0440(15) 0.0485(17) -0.0066(13) -0.0012(15) 0.0039(13)
C10 0.066(2) 0.0508(16) 0.0447(16) -0.0057(14) 0.0019(14) 0.0013(15)
C11 0.0479(17) 0.0492(16) 0.0510(18) -0.0036(13) 0.0017(15) 0.0006(13)
C12 0.063(2) 0.067(2) 0.061(2) -0.0060(15) 0.0015(17) 0.0047(16)
C13 0.071(2) 0.073(2) 0.070(2) -0.0043(17) -0.0001(18) 0.0105(17)
C14 0.0496(19) 0.0496(16) 0.085(2) -0.0051(16) 0.0037(19) 0.0067(14)
C15 0.066(2) 0.0541(17) 0.0584(19) 0.0027(14) -0.0072(17) 0.0072(15)
C16 0.060(2) 0.0583(18) 0.0527(18) -0.0021(14) 0.0061(15) -0.0013(15)
C17 0.067(2) 0.091(2) 0.106(3) -0.002(2) -0.018(2) 0.0019(18)
C18 0.068(2) 0.0500(16) 0.0521(18) -0.0034(14) 0.0004(16) 0.0038(16)
C19 0.0646(19) 0.0431(15) 0.0506(19) -0.0042(15) 0.0080(16) 0.0046(14)
N1 0.0645(15) 0.0500(13) 0.0406(13) -0.0103(10) 0.0027(12) -0.0036(12)
N2 0.089(2) 0.0791(19) 0.085(2) -0.0158(15) 0.0255(16) 0.0143(15)
N3 0.099(2) 0.0638(17) 0.0625(17) 0.0069(14) 0.0130(15) 0.0077(13)
O1 0.0639(13) 0.0630(12) 0.0672(13) -0.0130(10) 0.0209(10) -0.0015(11)
O2 0.0671(12) 0.0459(10) 0.0475(11) 0.0016(9) -0.0094(9) -0.0038(9)
O3 0.0606(12) 0.0442(11) 0.0533(12) -0.0026(9) -0.0032(10) 0.0023(9)
O4 0.0593(15) 0.0994(16) 0.0972(17) -0.0052(13) 0.0000(13) 0.0092(12)

loop_
_atom_type_symbol
_atom_type_description
_atom_type_scat_dispersion_real
_atom_type_scat_dispersion_imag
_atom_type_scat_source
C C 0.0033 0.0016 'International Tables Vol C Tables 4.2.6.8 and 6.1.1.4'
H H 0.0000 0.0000 'International Tables Vol C Tables 4.2.6.8 and 6.1.1.4'
N N 0.0061 0.0033 'International Tables Vol C Tables 4.2.6.8 and 6.1.1.4'
O O 0.0106 0.0060 'International Tables Vol C Tables 4.2.6.8 and 6.1.1.4'

loop_
_geom_angle_atom_site_label_1
_geom_angle_atom_site_label_2
_geom_angle_atom_site_label_3
_geom_angle
_geom_angle_site_symmetry_1
_geom_angle_site_symmetry_3
_geom_angle_publ_flag
C2 C1 C6 122.1(3) . . ?
C2 C1 N1 128.4(3) . . ?
C6 C1 N1 109.5(2) . . ?
C1 C2 C3 117.7(3) . . ?
C1 C2 H2 121.2 . . ?
C3 C2 H2 121.2 . . ?
C2 C3 C4 121.4(3) . . ?
C2 C3 H3 119.3 . . ?
C4 C3 H3 119.3 . . ?
C5 C4 C3 120.0(3) . . ?
C5 C4 H4 120.0 . . ?
C3 C4 H4 120.0 . . ?
C6 C5 C4 119.5(3) . . ?
C6 C5 H5 120.2 . . ?
C4 C5 H5 120.2 . . ?
C5 C6 C1 119.3(3) . . ?
C5 C6 C7 132.9(3) . . ?
C1 C6 C7 107.8(2) . . ?
O2 C7 C6 116.9(2) . . ?
O2 C7 C8 110.4(2) . . ?
C6 C7 C8 102.5(2) . . ?
O2 C7 C9 101.90(18) . . ?
C6 C7 C9 115.4(2) . . ?
C8 C7 C9 109.9(2) . . ?
O1 C8 N1 127.5(2) . . ?
O1 C8 C7 125.1(2) . . ?
N1 C8 C7 107.4(2) . . ?
O3 C9 C19 110.7(2) . . ?
O3 C9 C18 110.3(2) . . ?
C19 C9 C18 108.3(2) . . ?
O3 C9 C7 103.27(18) . . ?
C19 C9 C7 112.2(2) . . ?
C18 C9 C7 112.0(2) . . ?
O2 C10 O3 104.90(18) . . ?
O2 C10 C11 112.9(2) . . ?
O3 C10 C11 109.9(2) . . ?
O2 C10 H10 109.7 . . ?
O3 C10 H10 109.7 . . ?
C11 C10 H10 109.7 . . ?
C16 C11 C12 118.4(2) . . ?
C16 C11 C10 120.7(2) . . ?
C12 C11 C10 120.9(2) . . ?
C13 C12 C11 121.8(3) . . ?
C13 C12 H12 119.1 . . ?
C11 C12 H12 119.1 . . ?
C12 C13 C14 119.1(3) . . ?
C12 C13 H13 120.5 . . ?
C14 C13 H13 120.5 . . ?
O4 C14 C15 124.9(3) . . ?
O4 C14 C13 114.6(3) . . ?
C15 C14 C13 120.6(3) . . ?
C14 C15 C16 119.3(3) . . ?
C14 C15 H15 120.3 . . ?
C16 C15 H15 120.3 . . ?
C11 C16 C15 120.8(3) . . ?
C11 C16 H16 119.6 . . ?
C15 C16 H16 119.6 . . ?
O4 C17 H17A 109.5 . . ?
O4 C17 H17B 109.5 . . ?
H17A C17 H17B 109.5 . . ?
O4 C17 H17C 109.5 . . ?
H17A C17 H17C 109.5 . . ?
H17B C17 H17C 109.5 . . ?
N2 C18 C9 179.2(3) . . ?
N3 C19 C9 174.0(3) . . ?
C8 N1 C1 112.0(2) . . ?
C8 N1 H1 124.0 . . ?
C1 N1 H1 124.0 . . ?
C7 O2 C10 110.97(18) . . ?
C9 O3 C10 105.80(18) . . ?
C14 O4 C17 118.5(2) . . ?

loop_
_geom_bond_atom_site_label_1
_geom_bond_atom_site_label_2
_geom_bond_distance
_geom_bond_site_symmetry_2
_geom_bond_publ_flag
C1 C2 1.365(3) . ?
C1 C6 1.398(3) . ?
C1 N1 1.400(3) . ?
C2 C3 1.379(4) . ?
C2 H2 0.9300 . ?
C3 C4 1.387(4) . ?
C3 H3 0.9300 . ?
C4 C5 1.378(4) . ?
C4 H4 0.9300 . ?
C5 C6 1.371(3) . ?
C5 H5 0.9300 . ?
C6 C7 1.490(3) . ?
C7 O2 1.411(3) . ?
C7 C8 1.547(3) . ?
C7 C9 1.587(3) . ?
C8 O1 1.226(3) . ?
C8 N1 1.338(3) . ?
C9 O3 1.399(3) . ?
C9 C19 1.464(4) . ?
C9 C18 1.492(4) . ?
C10 O2 1.438(3) . ?
C10 O3 1.444(3) . ?
C10 C11 1.480(3) . ?
C10 H10 0.9800 . ?
C11 C16 1.377(3) . ?
C11 C12 1.387(3) . ?
C12 C13 1.363(4) . ?
C12 H12 0.9300 . ?
C13 C14 1.392(4) . ?
C13 H13 0.9300 . ?
C14 O4 1.366(3) . ?
C14 C15 1.370(4) . ?
C15 C16 1.395(3) . ?
C15 H15 0.9300 . ?
C16 H16 0.9300 . ?
C17 O4 1.424(3) . ?
C17 H17A 0.9600 . ?
C17 H17B 0.9600 . ?
C17 H17C 0.9600 . ?
C18 N2 1.154(3) . ?
C19 N3 1.134(3) . ?
N1 H1 0.8600 . ?

loop_
_geom_torsion_atom_site_label_1
_geom_torsion_atom_site_label_2
_geom_torsion_atom_site_label_3
_geom_torsion_atom_site_label_4
_geom_torsion
_geom_torsion_site_symmetry_1
_geom_torsion_site_symmetry_2
_geom_torsion_site_symmetry_3
_geom_torsion_site_symmetry_4
_geom_torsion_publ_flag
C6 C1 C2 C3 -2.9(4) . . . . ?
N1 C1 C2 C3 175.3(2) . . . . ?
C1 C2 C3 C4 0.5(4) . . . . ?
C2 C3 C4 C5 1.3(4) . . . . ?
C3 C4 C5 C6 -0.6(4) . . . . ?
C4 C5 C6 C1 -1.7(4) . . . . ?
C4 C5 C6 C7 177.2(2) . . . . ?
C2 C1 C6 C5 3.5(4) . . . . ?
N1 C1 C6 C5 -175.0(2) . . . . ?
C2 C1 C6 C7 -175.6(2) . . . . ?
N1 C1 C6 C7 5.9(3) . . . . ?
C5 C6 C7 O2 51.6(4) . . . . ?
C1 C6 C7 O2 -129.5(2) . . . . ?
C5 C6 C7 C8 172.4(3) . . . . ?
C1 C6 C7 C8 -8.6(2) . . . . ?
C5 C6 C7 C9 -68.2(4) . . . . ?
C1 C6 C7 C9 110.7(2) . . . . ?
O2 C7 C8 O1 -46.7(3) . . . . ?
C6 C7 C8 O1 -171.9(2) . . . . ?
C9 C7 C8 O1 64.9(3) . . . . ?
O2 C7 C8 N1 133.9(2) . . . . ?
C6 C7 C8 N1 8.7(2) . . . . ?
C9 C7 C8 N1 -114.5(2) . . . . ?
O2 C7 C9 O3 26.2(2) . . . . ?
C6 C7 C9 O3 153.8(2) . . . . ?
C8 C7 C9 O3 -90.9(2) . . . . ?
O2 C7 C9 C19 145.4(2) . . . . ?
C6 C7 C9 C19 -86.9(3) . . . . ?
C8 C7 C9 C19 28.3(3) . . . . ?
O2 C7 C9 C18 -92.5(2) . . . . ?
C6 C7 C9 C18 35.2(3) . . . . ?
C8 C7 C9 C18 150.4(2) . . . . ?
O2 C10 C11 C16 -111.6(3) . . . . ?
O3 C10 C11 C16 131.7(2) . . . . ?
O2 C10 C11 C12 68.0(3) . . . . ?
O3 C10 C11 C12 -48.7(3) . . . . ?
C16 C11 C12 C13 -1.9(4) . . . . ?
C10 C11 C12 C13 178.4(2) . . . . ?
C11 C12 C13 C14 0.7(4) . . . . ?
C12 C13 C14 O4 -178.1(2) . . . . ?
C12 C13 C14 C15 1.0(4) . . . . ?
O4 C14 C15 C16 177.6(2) . . . . ?
C13 C14 C15 C16 -1.4(4) . . . . ?
C12 C11 C16 C15 1.5(4) . . . . ?
C10 C11 C16 C15 -178.9(2) . . . . ?
C14 C15 C16 C11 0.2(4) . . . . ?
O3 C9 C18 N2 24(23) . . . . ?
C19 C9 C18 N2 -97(23) . . . . ?
C7 C9 C18 N2 138(23) . . . . ?
O3 C9 C19 N3 152(3) . . . . ?
C18 C9 C19 N3 -87(3) . . . . ?
C7 C9 C19 N3 38(3) . . . . ?
O1 C8 N1 C1 175.0(2) . . . . ?
C7 C8 N1 C1 -5.7(3) . . . . ?
C2 C1 N1 C8 -178.4(2) . . . . ?
C6 C1 N1 C8 0.0(3) . . . . ?
C6 C7 O2 C10 -132.8(2) . . . . ?
C8 C7 O2 C10 110.6(2) . . . . ?
C9 C7 O2 C10 -6.1(2) . . . . ?
O3 C10 O2 C7 -15.5(2) . . . . ?
C11 C10 O2 C7 -135.1(2) . . . . ?
C19 C9 O3 C10 -156.67(19) . . . . ?
C18 C9 O3 C10 83.4(2) . . . . ?
C7 C9 O3 C10 -36.4(2) . . . . ?
O2 C10 O3 C9 33.3(2) . . . . ?
C11 C10 O3 C9 154.9(2) . . . . ?
C15 C14 O4 C17 -8.1(4) . . . . ?
C13 C14 O4 C17 170.9(3) . . . . ?
